data_7124232
loop_
_publ_author_name
'Gildner, M. Brenton'
'Hudnall, Todd W.'

_publ_section_title
;
 Cyclic (Aryl)(Amido)carbenes: Pushing the \p-Acidity of Amidocarbenes
 Through Benzannulation
;
_journal_name_full 'Chemical Communications'
_journal_paper_doi 10.1039/C9CC05280A
_journal_year 2019
_chemical_formula_moiety 'C34 H30 N2 O2'
_chemical_formula_sum 'C34 H30 N2 O2'
_chemical_formula_weight 498.60
_chemical_name_common 'Mes-camary dimer'
_chemical_name_systematic N-mesityl-isoindolinon-2-yl-dimer
_space_group_crystal_system monoclinic
_space_group_IT_number 14
_space_group_name_Hall '-P 2yn'
_space_group_name_H-M_alt 'P 1 21/n 1'
_symmetry_space_group_name_Hall '-P 2yn'
_symmetry_space_group_name_H-M 'P 1 21/n 1'
_atom_sites_solution_hydrogens geom
_audit_creation_date 2019-07-08
_audit_creation_method
;
Olex2 1.2
(compiled 2018.05.29 svn.r3508 for OlexSys, GUI svn.r5506)
;
_audit_update_record
;
2019-07-08 deposited with the CCDC.    2019-09-18 downloaded from the CCDC.
;
_cell_angle_alpha 90
_cell_angle_beta 104.77(3)
_cell_angle_gamma 90
_cell_formula_units_Z 4
_cell_length_a 10.941(2)
_cell_length_b 16.435(3)
_cell_length_c 15.416(3)
_cell_measurement_reflns_used 4713
_cell_measurement_temperature 223(2)
_cell_measurement_theta_max 25.000
_cell_measurement_theta_min 3.001
_cell_volume 2680.4(9)
_computing_cell_refinement 'CrysAlisPro 1.171.39.30d (Rigaku OD, 2017)'
_computing_data_collection 'CrysAlisPro 1.171.39.30d (Rigaku OD, 2017)'
_computing_data_reduction 'CrysAlisPro 1.171.39.30d (Rigaku OD, 2017)'
_computing_molecular_graphics 'Olex2 (Dolomanov et al., 2009)'
_computing_publication_material 'Olex2 (Dolomanov et al., 2009)'
_computing_structure_refinement 'ShelXL (Sheldrick, 2015)'
_computing_structure_solution 'ShelXL (Sheldrick, 2015)'
_diffrn_ambient_temperature 223(2)
_diffrn_measured_fraction_theta_full 0.998
_diffrn_measured_fraction_theta_max 0.998
_diffrn_measurement_device_type 'Bruker P4'
_diffrn_measurement_method '\w scans'
_diffrn_radiation_monochromator graphite
_diffrn_radiation_type MoK\a
_diffrn_radiation_wavelength 0.71073
_diffrn_reflns_av_R_equivalents 0.0893
_diffrn_reflns_av_unetI/netI 0.0661
_diffrn_reflns_Laue_measured_fraction_full 0.998
_diffrn_reflns_Laue_measured_fraction_max 0.998
_diffrn_reflns_limit_h_max 13
_diffrn_reflns_limit_h_min -13
_diffrn_reflns_limit_k_max 19
_diffrn_reflns_limit_k_min -19
_diffrn_reflns_limit_l_max 18
_diffrn_reflns_limit_l_min -18
_diffrn_reflns_number 21657
_diffrn_reflns_point_group_measured_fraction_full 0.998
_diffrn_reflns_point_group_measured_fraction_max 0.998
_diffrn_reflns_theta_full 25.000
_diffrn_reflns_theta_max 25.000
_diffrn_reflns_theta_min 3.001
_exptl_absorpt_coefficient_mu 0.077
_exptl_absorpt_correction_type none
_exptl_crystal_colour yellow
_exptl_crystal_density_diffrn 1.236
_exptl_crystal_description prism
_exptl_crystal_F_000 1056
_exptl_crystal_size_max 0.3
_exptl_crystal_size_mid 0.3
_exptl_crystal_size_min 0.3
_refine_diff_density_max 0.204
_refine_diff_density_min -0.170
_refine_diff_density_rms 0.042
_refine_ls_extinction_method none
_refine_ls_goodness_of_fit_ref 1.018
_refine_ls_hydrogen_treatment constr
_refine_ls_matrix_type full
_refine_ls_number_parameters 349
_refine_ls_number_reflns 4713
_refine_ls_number_restraints 0
_refine_ls_restrained_S_all 1.018
_refine_ls_R_factor_all 0.1164
_refine_ls_R_factor_gt 0.0591
_refine_ls_shift/su_max 0.002
_refine_ls_shift/su_mean 0.000
_refine_ls_structure_factor_coef Fsqd
_refine_ls_weighting_details 'w=1/[\s^2^(Fo^2^)+(0.0498P)^2^+1.1541P] where P=(Fo^2^+2Fc^2^)/3'
_refine_ls_weighting_scheme calc
_refine_ls_wR_factor_gt 0.1172
_refine_ls_wR_factor_ref 0.1402
_reflns_Friedel_coverage 0.000
_reflns_number_gt 2752
_reflns_number_total 4713
_reflns_threshold_expression 'I > 2\s(I)'
_cod_data_source_file c9cc05280a2.cif
_cod_data_source_block 5a
_cod_original_cell_volume 2680.3(10)
_cod_database_code 7124232
_shelx_shelxl_version_number 2018/3
_shelx_space_group_comment
;
The symmetry employed for this shelxl refinement is uniquely defined
by the following loop, which should always be used as a source of
symmetry information in preference to the above space-group names.
They are only intended as comments.
;
_olex2_refinement_description
;
1. Fixed Uiso
 At 1.2 times of:
  All C(H) groups
 At 1.5 times of:
  All C(H,H,H) groups
2.a Aromatic/amide H refined with riding coordinates:
 C12(H12), C13(H13), C16(H16), C19(H19), C20(H20), C24(H24), C25(H25),
 C26(H26), C30(H30), C32(H32), C33(H33), C34(H34)
2.b Idealised Me refined as rotating group:
 C27(H27A,H27B,H27C), C29(H29A,H29B,H29C), C31(H31A,H31B,H31C), C36(H36A,H36B,
 H36C), C37(H37A,H37B,H37C), C38(H38A,H38B,H38C)
;
_olex2_submission_special_instructions 'No special instructions were received'

loop_
_space_group_symop_operation_xyz
'x, y, z'
'-x+1/2, y+1/2, -z+1/2'
'-x, -y, -z'
'x-1/2, -y-1/2, z-1/2'

loop_
_atom_site_label
_atom_site_type_symbol
_atom_site_fract_x
_atom_site_fract_y
_atom_site_fract_z
_atom_site_U_iso_or_equiv
_atom_site_adp_type
_atom_site_occupancy
_atom_site_site_symmetry_order
_atom_site_calc_flag
_atom_site_refinement_flags_posn
N2 N 0.14979(19) 0.12333(13) 0.83394(14) 0.0331(5) Uani 1 1 d .
O2 O 0.3209(2) 0.19419(12) 0.80992(15) 0.0569(6) Uani 1 1 d .
C3 C 0.1148(2) 0.18897(15) 0.88443(17) 0.0313(6) Uani 1 1 d .
N1 N -0.1164(2) -0.02689(14) 0.75652(16) 0.0409(6) Uani 1 1 d .
C5 C 0.0854(2) 0.04874(15) 0.80336(17) 0.0307(6) Uani 1 1 d .
C6 C -0.1104(2) -0.06996(17) 0.67598(19) 0.0375(7) Uani 1 1 d .
C7 C 0.1695(2) 0.00656(16) 0.75739(18) 0.0339(7) Uani 1 1 d .
C8 C -0.2230(3) 0.02769(18) 0.85241(19) 0.0426(7) Uani 1 1 d .
C9 C -0.0989(3) 0.05532(16) 0.87939(18) 0.0338(7) Uani 1 1 d .
C10 C 0.2692(2) 0.05772(17) 0.75440(18) 0.0359(7) Uani 1 1 d .
C11 C -0.0302(2) 0.02739(15) 0.81385(17) 0.0318(6) Uani 1 1 d .
C12 C -0.0238(3) 0.29624(17) 0.9021(2) 0.0412(7) Uani 1 1 d .
H12 H -0.096074 0.327158 0.879211 0.049 Uiso 1 1 calc R
C13 C -0.1129(3) -0.19689(18) 0.6006(2) 0.0432(8) Uani 1 1 d .
H13 H -0.107570 -0.253370 0.602312 0.052 Uiso 1 1 calc R
C14 C -0.1271(3) -0.15807(18) 0.5195(2) 0.0435(8) Uani 1 1 d .
C15 C -0.1062(3) -0.15506(17) 0.67961(19) 0.0381(7) Uani 1 1 d .
C16 C -0.1313(3) -0.07371(18) 0.5187(2) 0.0460(8) Uani 1 1 d .
H16 H -0.138186 -0.046429 0.464845 0.055 Uiso 1 1 calc R
C17 C 0.0095(3) 0.23713(16) 0.84790(18) 0.0337(7) Uani 1 1 d .
C18 C -0.1257(3) -0.02890(17) 0.5956(2) 0.0410(7) Uani 1 1 d .
C19 C -0.0612(3) 0.09271(17) 0.96242(19) 0.0428(8) Uani 1 1 d .
H19 H 0.022484 0.108332 0.985351 0.051 Uiso 1 1 calc R
C20 C 0.1551(3) 0.26495(17) 1.0197(2) 0.0436(8) Uani 1 1 d .
H20 H 0.206149 0.275994 1.076567 0.052 Uiso 1 1 calc R
C21 C 0.1909(3) 0.20386(16) 0.97005(18) 0.0364(7) Uani 1 1 d .
C22 C 0.2556(3) 0.13357(17) 0.80029(19) 0.0372(7) Uani 1 1 d .
C23 C 0.0463(3) 0.31064(17) 0.9884(2) 0.0435(8) Uani 1 1 d .
C24 C 0.3677(3) 0.03417(19) 0.7196(2) 0.0485(8) Uani 1 1 d .
H24 H 0.432814 0.070079 0.718041 0.058 Uiso 1 1 calc R
C25 C -0.2736(3) 0.08318(19) 0.9797(2) 0.0554(9) Uani 1 1 d .
H25 H -0.331782 0.095628 1.012410 0.066 Uiso 1 1 calc R
C26 C 0.1741(3) -0.07301(18) 0.7290(2) 0.0473(8) Uani 1 1 d .
H26 H 0.112219 -0.110139 0.734081 0.057 Uiso 1 1 calc R
C27 C -0.0670(3) 0.22703(19) 0.7530(2) 0.0518(9) Uani 1 1 d .
H27A H -0.012494 0.211493 0.715925 0.078 Uiso 1 1 calc GR
H27B H -0.107941 0.277518 0.731762 0.078 Uiso 1 1 calc GR
H27C H -0.129665 0.185594 0.750518 0.078 Uiso 1 1 calc GR
O1 O -0.3276(2) -0.05954(18) 0.73062(18) 0.0899(10) Uani 1 1 d .
C29 C -0.0902(3) -0.2017(2) 0.7656(2) 0.0581(9) Uani 1 1 d .
H29A H -0.129390 -0.254138 0.752894 0.087 Uiso 1 1 calc GR
H29B H -0.129130 -0.172302 0.805186 0.087 Uiso 1 1 calc GR
H29C H -0.001747 -0.208558 0.793518 0.087 Uiso 1 1 calc GR
C30 C -0.3114(3) 0.04148(19) 0.9002(2) 0.0542(9) Uani 1 1 d .
H30 H -0.394154 0.023122 0.879365 0.065 Uiso 1 1 calc R
C31 C 0.3083(3) 0.1552(2) 1.0089(2) 0.0633(10) Uani 1 1 d .
H31A H 0.329760 0.159178 1.073111 0.095 Uiso 1 1 calc GR
H31B H 0.376685 0.175992 0.986824 0.095 Uiso 1 1 calc GR
H31C H 0.293591 0.099205 0.991484 0.095 Uiso 1 1 calc GR
C32 C 0.2720(3) -0.0965(2) 0.6929(2) 0.0581(9) Uani 1 1 d .
H32 H 0.273580 -0.149415 0.671859 0.070 Uiso 1 1 calc R
C33 C 0.3674(3) -0.0436(2) 0.6873(2) 0.0570(9) Uani 1 1 d .
H33 H 0.431414 -0.060552 0.661622 0.068 Uiso 1 1 calc R
C34 C -0.1494(3) 0.10651(18) 1.0107(2) 0.0517(9) Uani 1 1 d .
H34 H -0.124064 0.132427 1.065999 0.062 Uiso 1 1 calc R
C35 C -0.2349(3) -0.0235(2) 0.7737(2) 0.0528(9) Uani 1 1 d .
C36 C -0.1385(4) -0.2057(2) 0.4344(2) 0.0686(11) Uani 1 1 d .
H36A H -0.066498 -0.240781 0.441206 0.103 Uiso 1 1 calc GR
H36B H -0.142090 -0.168826 0.385509 0.103 Uiso 1 1 calc GR
H36C H -0.214191 -0.237902 0.422159 0.103 Uiso 1 1 calc GR
C37 C 0.0065(4) 0.3751(2) 1.0449(2) 0.0741(11) Uani 1 1 d .
H37A H 0.068194 0.417977 1.056696 0.111 Uiso 1 1 calc GR
H37B H 0.000069 0.351696 1.100604 0.111 Uiso 1 1 calc GR
H37C H -0.074033 0.396837 1.013441 0.111 Uiso 1 1 calc GR
C38 C -0.1372(3) 0.06179(18) 0.5901(2) 0.0592(9) Uani 1 1 d .
H38A H -0.200391 0.079363 0.619230 0.089 Uiso 1 1 calc GR
H38B H -0.161043 0.078186 0.528317 0.089 Uiso 1 1 calc GR
H38C H -0.057430 0.085991 0.619292 0.089 Uiso 1 1 calc GR

loop_
_atom_site_aniso_label
_atom_site_aniso_U_11
_atom_site_aniso_U_22
_atom_site_aniso_U_33
_atom_site_aniso_U_23
_atom_site_aniso_U_13
_atom_site_aniso_U_12
N2 0.0295(13) 0.0283(12) 0.0416(14) -0.0059(11) 0.0094(11) -0.0021(10)
O2 0.0533(13) 0.0422(13) 0.0812(17) -0.0124(12) 0.0280(12) -0.0189(11)
C3 0.0340(15) 0.0246(15) 0.0352(16) 0.0001(12) 0.0086(13) -0.0037(12)
N1 0.0307(13) 0.0455(15) 0.0477(15) -0.0157(12) 0.0123(12) -0.0103(11)
C5 0.0298(15) 0.0254(14) 0.0330(15) -0.0004(12) 0.0007(12) -0.0022(12)
C6 0.0295(15) 0.0427(18) 0.0411(17) -0.0087(15) 0.0102(13) -0.0062(13)
C7 0.0302(15) 0.0318(16) 0.0370(16) -0.0013(13) 0.0038(13) 0.0026(12)
C8 0.0372(18) 0.0464(19) 0.0456(18) -0.0087(15) 0.0133(15) -0.0011(14)
C9 0.0391(17) 0.0276(15) 0.0343(16) -0.0008(13) 0.0087(13) -0.0008(12)
C10 0.0329(16) 0.0352(17) 0.0396(16) -0.0016(13) 0.0093(13) -0.0003(13)
C11 0.0307(15) 0.0272(15) 0.0344(16) -0.0033(12) 0.0027(13) -0.0003(12)
C12 0.0404(17) 0.0326(17) 0.053(2) 0.0057(15) 0.0161(16) 0.0045(13)
C13 0.0474(19) 0.0330(17) 0.0468(19) -0.0062(15) 0.0078(15) -0.0036(14)
C14 0.0490(19) 0.0413(18) 0.0394(18) -0.0081(15) 0.0097(15) -0.0007(15)
C15 0.0353(16) 0.0368(17) 0.0408(17) -0.0037(14) 0.0072(14) -0.0090(13)
C16 0.0521(19) 0.0427(19) 0.0424(18) 0.0035(15) 0.0108(15) 0.0024(15)
C17 0.0373(16) 0.0288(15) 0.0349(16) 0.0031(13) 0.0088(14) -0.0024(13)
C18 0.0338(16) 0.0378(17) 0.0497(19) -0.0048(15) 0.0075(15) 0.0010(13)
C19 0.0503(19) 0.0397(18) 0.0391(18) -0.0002(14) 0.0125(16) -0.0095(15)
C20 0.056(2) 0.0355(17) 0.0360(17) -0.0043(14) 0.0052(15) -0.0097(15)
C21 0.0402(17) 0.0284(16) 0.0367(17) -0.0006(13) 0.0026(14) -0.0045(13)
C22 0.0318(16) 0.0335(17) 0.0451(18) -0.0013(14) 0.0076(14) -0.0042(13)
C23 0.057(2) 0.0312(17) 0.0457(19) -0.0044(14) 0.0199(17) -0.0050(15)
C24 0.0400(18) 0.048(2) 0.061(2) -0.0045(16) 0.0181(16) -0.0031(15)
C25 0.065(2) 0.048(2) 0.062(2) -0.0088(17) 0.0328(19) 0.0011(17)
C26 0.0315(16) 0.0378(18) 0.071(2) -0.0114(16) 0.0099(16) 0.0001(14)
C27 0.056(2) 0.051(2) 0.0432(19) 0.0062(15) 0.0031(16) 0.0121(16)
O1 0.0424(14) 0.127(2) 0.107(2) -0.0707(19) 0.0305(14) -0.0344(15)
C29 0.067(2) 0.054(2) 0.051(2) 0.0030(17) 0.0129(18) -0.0165(18)
C30 0.0396(19) 0.057(2) 0.071(2) -0.0103(18) 0.0222(18) -0.0034(16)
C31 0.059(2) 0.052(2) 0.061(2) -0.0066(18) -0.0163(18) 0.0082(17)
C32 0.0387(19) 0.047(2) 0.087(3) -0.0233(18) 0.0122(18) 0.0058(16)
C33 0.0380(19) 0.061(2) 0.075(2) -0.0186(19) 0.0196(18) 0.0054(17)
C34 0.074(2) 0.045(2) 0.0399(18) -0.0076(15) 0.0220(18) -0.0122(18)
C35 0.0355(18) 0.063(2) 0.063(2) -0.0250(18) 0.0190(17) -0.0160(16)
C36 0.103(3) 0.057(2) 0.051(2) -0.0131(18) 0.029(2) -0.011(2)
C37 0.092(3) 0.063(2) 0.075(3) -0.018(2) 0.036(2) 0.007(2)
C38 0.070(2) 0.0409(19) 0.066(2) -0.0003(17) 0.0154(19) 0.0080(17)

loop_
_atom_type_symbol
_atom_type_description
_atom_type_scat_dispersion_real
_atom_type_scat_dispersion_imag
_atom_type_scat_source
C C 0.0033 0.0016 'International Tables Vol C Tables 4.2.6.8 and 6.1.1.4'
H H 0.0000 0.0000 'International Tables Vol C Tables 4.2.6.8 and 6.1.1.4'
N N 0.0061 0.0033 'International Tables Vol C Tables 4.2.6.8 and 6.1.1.4'
O O 0.0106 0.0060 'International Tables Vol C Tables 4.2.6.8 and 6.1.1.4'

loop_
_geom_angle_atom_site_label_1
_geom_angle_atom_site_label_2
_geom_angle_atom_site_label_3
_geom_angle
C5 N2 C3 130.0(2)
C22 N2 C3 118.2(2)
C22 N2 C5 111.5(2)
C17 C3 N2 121.0(2)
C21 C3 N2 117.9(2)
C21 C3 C17 121.1(2)
C11 N1 C6 132.1(2)
C35 N1 C6 115.6(2)
C35 N1 C11 111.0(2)
N2 C5 C7 104.3(2)
C11 C5 N2 125.1(2)
C11 C5 C7 130.6(2)
C15 C6 N1 117.6(3)
C18 C6 N1 120.6(3)
C18 C6 C15 121.2(3)
C10 C7 C5 108.9(2)
C26 C7 C5 132.5(3)
C26 C7 C10 118.0(3)
C9 C8 C35 108.2(2)
C30 C8 C9 123.5(3)
C30 C8 C35 128.0(3)
C8 C9 C11 108.8(2)
C19 C9 C8 117.4(3)
C19 C9 C11 133.3(3)
C7 C10 C22 108.9(2)
C24 C10 C7 122.9(3)
C24 C10 C22 128.0(3)
N1 C11 C9 104.3(2)
C5 C11 N1 125.0(2)
C5 C11 C9 130.6(2)
C17 C12 H12 118.9
C23 C12 H12 118.9
C23 C12 C17 122.3(3)
C14 C13 H13 118.8
C14 C13 C15 122.5(3)
C15 C13 H13 118.8
C13 C14 C16 117.8(3)
C13 C14 C36 121.0(3)
C16 C14 C36 121.1(3)
C6 C15 C29 122.7(3)
C13 C15 C6 117.8(3)
C13 C15 C29 119.4(3)
C14 C16 H16 119.0
C18 C16 C14 122.1(3)
C18 C16 H16 119.0
C3 C17 C27 122.1(2)
C12 C17 C3 118.1(3)
C12 C17 C27 119.8(2)
C6 C18 C38 121.7(3)
C16 C18 C6 118.5(3)
C16 C18 C38 119.8(3)
C9 C19 H19 120.4
C34 C19 C9 119.2(3)
C34 C19 H19 120.4
C21 C20 H20 118.6
C21 C20 C23 122.9(3)
C23 C20 H20 118.6
C3 C21 C31 121.9(3)
C20 C21 C3 117.9(3)
C20 C21 C31 120.2(3)
N2 C22 C10 105.9(2)
O2 C22 N2 125.0(3)
O2 C22 C10 129.1(3)
C12 C23 C20 117.4(3)
C12 C23 C37 120.5(3)
C20 C23 C37 122.0(3)
C10 C24 H24 120.8
C33 C24 C10 118.3(3)
C33 C24 H24 120.8
C30 C25 H25 120.1
C30 C25 C34 119.7(3)
C34 C25 H25 120.1
C7 C26 H26 120.5
C32 C26 C7 119.1(3)
C32 C26 H26 120.5
C17 C27 H27A 109.5
C17 C27 H27B 109.5
C17 C27 H27C 109.5
H27A C27 H27B 109.5
H27A C27 H27C 109.5
H27B C27 H27C 109.5
C15 C29 H29A 109.5
C15 C29 H29B 109.5
C15 C29 H29C 109.5
H29A C29 H29B 109.5
H29A C29 H29C 109.5
H29B C29 H29C 109.5
C8 C30 H30 121.1
C25 C30 C8 117.8(3)
C25 C30 H30 121.1
C21 C31 H31A 109.5
C21 C31 H31B 109.5
C21 C31 H31C 109.5
H31A C31 H31B 109.5
H31A C31 H31C 109.5
H31B C31 H31C 109.5
C26 C32 H32 119.1
C33 C32 C26 121.8(3)
C33 C32 H32 119.1
C24 C33 C32 119.8(3)
C24 C33 H33 120.1
C32 C33 H33 120.1
C19 C34 H34 118.9
C25 C34 C19 122.1(3)
C25 C34 H34 118.9
N1 C35 C8 107.0(2)
O1 C35 N1 124.5(3)
O1 C35 C8 128.5(3)
C14 C36 H36A 109.5
C14 C36 H36B 109.5
C14 C36 H36C 109.5
H36A C36 H36B 109.5
H36A C36 H36C 109.5
H36B C36 H36C 109.5
C23 C37 H37A 109.5
C23 C37 H37B 109.5
C23 C37 H37C 109.5
H37A C37 H37B 109.5
H37A C37 H37C 109.5
H37B C37 H37C 109.5
C18 C38 H38A 109.5
C18 C38 H38B 109.5
C18 C38 H38C 109.5
H38A C38 H38B 109.5
H38A C38 H38C 109.5
H38B C38 H38C 109.5

loop_
_geom_bond_atom_site_label_1
_geom_bond_atom_site_label_2
_geom_bond_distance
N2 C3 1.438(3)
N2 C5 1.432(3)
N2 C22 1.394(3)
O2 C22 1.213(3)
C3 C17 1.392(4)
C3 C21 1.391(4)
N1 C6 1.445(3)
N1 C11 1.429(3)
N1 C35 1.389(4)
C5 C7 1.471(4)
C5 C11 1.361(3)
C6 C15 1.400(4)
C6 C18 1.383(4)
C7 C10 1.387(4)
C7 C26 1.384(4)
C8 C9 1.390(4)
C8 C30 1.377(4)
C8 C35 1.455(4)
C9 C11 1.478(4)
C9 C19 1.384(4)
C10 C22 1.460(4)
C10 C24 1.377(4)
C12 H12 0.9300
C12 C17 1.389(4)
C12 C23 1.377(4)
C13 H13 0.9300
C13 C14 1.376(4)
C13 C15 1.385(4)
C14 C16 1.387(4)
C14 C36 1.506(4)
C15 C29 1.502(4)
C16 H16 0.9300
C16 C18 1.383(4)
C17 C27 1.498(4)
C18 C38 1.496(4)
C19 H19 0.9300
C19 C34 1.379(4)
C20 H20 0.9300
C20 C21 1.378(4)
C20 C23 1.385(4)
C21 C31 1.503(4)
C23 C37 1.505(4)
C24 H24 0.9300
C24 C33 1.371(4)
C25 H25 0.9300
C25 C30 1.372(4)
C25 C34 1.375(4)
C26 H26 0.9300
C26 C32 1.382(4)
C27 H27A 0.9600
C27 H27B 0.9600
C27 H27C 0.9600
O1 C35 1.215(3)
C29 H29A 0.9600
C29 H29B 0.9600
C29 H29C 0.9600
C30 H30 0.9300
C31 H31A 0.9600
C31 H31B 0.9600
C31 H31C 0.9600
C32 H32 0.9300
C32 C33 1.378(4)
C33 H33 0.9300
C34 H34 0.9300
C36 H36A 0.9600
C36 H36B 0.9600
C36 H36C 0.9600
C37 H37A 0.9600
C37 H37B 0.9600
C37 H37C 0.9600
C38 H38A 0.9600
C38 H38B 0.9600
C38 H38C 0.9600
